data_7150817
loop_
_publ_author_name
'Burton, Jonathan W.'
'Anderson, Edward A.'
'O'Sullivan, Paul T.'
'Collins, Ian'
'Davies, John E.'
'Bond, Andrew D.'
'Feeder, Neil'
'Holmes, Andrew B.'

_publ_section_title
;
 The Claisen rearrangement approach to fused bicyclic medium-ring
 oxacycles
;
_journal_issue 4
_journal_name_full 'Organic &amp;  Biomolecular Chemistry'
_journal_page_first 693
_journal_page_last 702
_journal_paper_doi 10.1039/b715354f
_journal_volume 6
_journal_year 2008
_chemical_absolute_configuration
;
1288 friedel pairs were averaged for the refinement
;
_chemical_formula_moiety 'C12 H14 O5'
_chemical_formula_sum 'C12 H14 O5'
_chemical_formula_weight 238.23
_chemical_name_systematic
;
?
;
_space_group_IT_number 19
_symmetry_cell_setting orthorhombic
_symmetry_space_group_name_Hall 'P 2ac 2ab'
_symmetry_space_group_name_H-M 'P 21 21 21'
_atom_sites_solution_hydrogens geom
_atom_sites_solution_primary direct
_atom_sites_solution_secondary difmap
_audit_creation_method SHELXL-97
_cell_angle_alpha 90.00
_cell_angle_beta 90.00
_cell_angle_gamma 90.00
_cell_formula_units_Z 4
_cell_length_a 7.8054(5)
_cell_length_b 10.1991(9)
_cell_length_c 14.3886(6)
_cell_measurement_reflns_used 6885
_cell_measurement_temperature 150(2)
_cell_measurement_theta_max 29.36
_cell_measurement_theta_min 3.18
_cell_volume 1145.45(13)
_computing_structure_refinement 'SHELXL-97 (Sheldrick, 1997)'
_computing_structure_solution 'SHELXS-97 (Sheldrick, 1990)'
_diffrn_ambient_temperature 150(2)
_diffrn_detector_area_resol_mean 8.192
_diffrn_measured_fraction_theta_full 0.929
_diffrn_measured_fraction_theta_max 0.929
_diffrn_measurement_device_type 'Bruker SMART CCD'
_diffrn_measurement_method 'Thin slice, \w-scans'
_diffrn_radiation_monochromator 'Silicon 111'
_diffrn_radiation_source 'Daresbury SRS, Station 9.8'
_diffrn_radiation_type Synchrotron
_diffrn_radiation_wavelength 0.68840
_diffrn_reflns_av_R_equivalents 0.0219
_diffrn_reflns_av_sigmaI/netI 0.0186
_diffrn_reflns_limit_h_max 10
_diffrn_reflns_limit_h_min -11
_diffrn_reflns_limit_k_max 13
_diffrn_reflns_limit_k_min -14
_diffrn_reflns_limit_l_max 20
_diffrn_reflns_limit_l_min -15
_diffrn_reflns_number 8116
_diffrn_reflns_theta_full 29.43
_diffrn_reflns_theta_max 29.43
_diffrn_reflns_theta_min 2.74
_exptl_absorpt_coefficient_mu 0.108
_exptl_absorpt_correction_T_max 0.9957
_exptl_absorpt_correction_T_min 0.9936
_exptl_absorpt_correction_type multi-scan
_exptl_crystal_colour colourless
_exptl_crystal_density_diffrn 1.381
_exptl_crystal_density_method 'not measured'
_exptl_crystal_description block
_exptl_crystal_F_000 504
_exptl_crystal_size_max 0.06
_exptl_crystal_size_mid 0.04
_exptl_crystal_size_min 0.04
_refine_diff_density_max 0.273
_refine_diff_density_min -0.146
_refine_diff_density_rms 0.033
_refine_ls_abs_structure_details 'Flack H D (1983), Acta Cryst. A39, 876-881'
_refine_ls_abs_structure_Flack -3.0(12)
_refine_ls_extinction_method none
_refine_ls_goodness_of_fit_ref 1.143
_refine_ls_hydrogen_treatment constr
_refine_ls_matrix_type full
_refine_ls_number_parameters 190
_refine_ls_number_reflns 1870
_refine_ls_number_restraints 0
_refine_ls_restrained_S_all 1.143
_refine_ls_R_factor_all 0.0506
_refine_ls_R_factor_gt 0.0436
_refine_ls_shift/su_max 0.000
_refine_ls_shift/su_mean 0.000
_refine_ls_structure_factor_coef Fsqd
_refine_ls_weighting_details 'calc w=1/[\s^2^(Fo^2^)+(0.0635P)^2^+0.1206P] where P=(Fo^2^+2Fc^2^)/3'
_refine_ls_weighting_scheme calc
_refine_ls_wR_factor_gt 0.1078
_refine_ls_wR_factor_ref 0.1104
_reflns_number_gt 1712
_reflns_number_total 1870
_reflns_threshold_expression >2sigma(I)
_cod_data_source_file b715354f.txt
_cod_data_source_block ah9917
_cod_depositor_comments
;
The following automatic conversions were performed:

'_exptl_absorpt_correction_type' tag value 'multi-scans' was replaced
with 'multi-scan' value.

Automatic conversion script
Id: cif_fix_values 1646 2011-03-28 12:23:43Z adriana 
;
_cod_original_sg_symbol_H-M P2(1)2(1)2(1)
_cod_database_code 7150817

loop_
_symmetry_equiv_pos_as_xyz
'x, y, z'
'-x+1/2, -y, z+1/2'
'-x, y+1/2, -z+1/2'
'x+1/2, -y+1/2, -z'

loop_
_atom_site_label
_atom_site_type_symbol
_atom_site_fract_x
_atom_site_fract_y
_atom_site_fract_z
_atom_site_U_iso_or_equiv
_atom_site_adp_type
_atom_site_occupancy
_atom_site_symmetry_multiplicity
_atom_site_calc_flag
_atom_site_refinement_flags
_atom_site_disorder_assembly
_atom_site_disorder_group
O1 O -0.37233(18) 0.52809(15) 0.52996(11) 0.0453(4) Uani 1 1 d . . .
O2 O -0.09727(17) 0.51286(15) 0.49968(10) 0.0445(3) Uani 1 1 d . . .
O3 O -0.20444(16) 0.67257(14) 0.59663(11) 0.0420(3) Uani 1 1 d . . .
O4 O 0.25702(16) 0.67946(13) 0.61772(9) 0.0363(3) Uani 1 1 d . A .
O5 O 0.3243(2) 0.53761(15) 0.73162(13) 0.0533(4) Uani 1 1 d . . .
C1 C -0.2305(2) 0.56980(17) 0.54177(13) 0.0349(4) Uani 1 1 d . A .
C2 C -0.0361(2) 0.73272(18) 0.60241(18) 0.0458(5) Uani 0.65 1 d P A 1
H2 H -0.0133 0.7929 0.5490 0.055 Uiso 0.65 1 calc PR A 1
C3 C -0.0328(4) 0.8088(3) 0.7008(3) 0.0370(6) Uani 0.65 1 d P A 1
H3A H -0.1492 0.8403 0.7166 0.044 Uiso 0.65 1 calc PR A 1
H3B H 0.0060 0.7488 0.7506 0.044 Uiso 0.65 1 calc PR A 1
C4 C 0.0882(4) 0.9228(3) 0.6925(2) 0.0413(6) Uani 0.65 1 d P A 1
H4 H 0.0490 0.9947 0.6563 0.050 Uiso 0.65 1 calc PR A 1
C5 C 0.2430(5) 0.9355(3) 0.7297(2) 0.0426(7) Uani 0.65 1 d P A 1
H5 H 0.3013 1.0151 0.7163 0.051 Uiso 0.65 1 calc PR A 1
C6 C 0.3372(5) 0.8401(4) 0.7898(3) 0.0424(8) Uani 0.65 1 d P A 1
H6A H 0.2537 0.7861 0.8247 0.051 Uiso 0.65 1 calc PR A 1
H6B H 0.4077 0.8887 0.8355 0.051 Uiso 0.65 1 calc PR A 1
C7 C 0.4519(2) 0.7514(2) 0.73231(16) 0.0467(5) Uani 0.65 1 d P A 1
H7A H 0.5029 0.8013 0.6802 0.056 Uiso 0.65 1 calc PR A 1
H7B H 0.5459 0.7164 0.7713 0.056 Uiso 0.65 1 calc PR A 1
C2' C -0.0361(2) 0.73272(18) 0.60241(18) 0.0458(5) Uani 0.35 1 d P A 2
H2' H -0.0192 0.7665 0.5378 0.055 Uiso 0.35 1 calc PR A 2
C3' C -0.0401(8) 0.8508(6) 0.6557(5) 0.0399(12) Uani 0.35 1 d P A 2
H3'1 H -0.1551 0.8916 0.6533 0.048 Uiso 0.35 1 calc PR A 2
H3'2 H 0.0453 0.9145 0.6322 0.048 Uiso 0.35 1 calc PR A 2
C4' C 0.0023(8) 0.8095(6) 0.7519(5) 0.0384(11) Uani 0.35 1 d P A 2
H4' H -0.0859 0.7688 0.7871 0.046 Uiso 0.35 1 calc PR A 2
C5' C 0.1557(7) 0.8249(6) 0.7933(4) 0.0399(11) Uani 0.35 1 d P A 2
H5' H 0.1623 0.8002 0.8569 0.048 Uiso 0.35 1 calc PR A 2
C6' C 0.3154(9) 0.8760(8) 0.7509(6) 0.0429(15) Uani 0.35 1 d P A 2
H6'1 H 0.3688 0.9411 0.7929 0.051 Uiso 0.35 1 calc PR A 2
H6'2 H 0.2887 0.9200 0.6914 0.051 Uiso 0.35 1 calc PR A 2
C7' C 0.4519(2) 0.7514(2) 0.73231(16) 0.0467(5) Uani 0.35 1 d P A 2
H7'1 H 0.5406 0.7767 0.6865 0.056 Uiso 0.35 1 calc PR A 2
H7'2 H 0.5091 0.7255 0.7909 0.056 Uiso 0.35 1 calc PR A 2
C8 C 0.3445(2) 0.64092(19) 0.69555(15) 0.0393(4) Uani 1 1 d . . .
C9 C 0.09077(19) 0.62228(17) 0.60686(12) 0.0312(3) Uani 1 1 d . . .
H9 H 0.0645 0.5644 0.6611 0.037 Uiso 1 1 calc R A 1
C10 C 0.0809(2) 0.54410(17) 0.51775(13) 0.0337(3) Uani 1 1 d . A .
H10 H 0.1254 0.5993 0.4656 0.040 Uiso 1 1 calc R . .
C11 C 0.1824(2) 0.42032(19) 0.52179(15) 0.0424(4) Uani 1 1 d . . .
H11 H 0.3034 0.4281 0.5264 0.051 Uiso 1 1 calc R A .
C12 C 0.1179(3) 0.3015(2) 0.5195(2) 0.0651(7) Uani 1 1 d . A .
H12A H -0.0025 0.2895 0.5150 0.078 Uiso 1 1 calc R . .
H12B H 0.1916 0.2275 0.5225 0.078 Uiso 1 1 calc R . .

loop_
_atom_site_aniso_label
_atom_site_aniso_U_11
_atom_site_aniso_U_22
_atom_site_aniso_U_33
_atom_site_aniso_U_23
_atom_site_aniso_U_13
_atom_site_aniso_U_12
O1 0.0301(6) 0.0465(7) 0.0592(8) 0.0087(7) -0.0106(6) -0.0075(5)
O2 0.0322(6) 0.0461(7) 0.0552(8) -0.0146(6) -0.0108(6) 0.0036(5)
O3 0.0228(6) 0.0423(7) 0.0609(8) -0.0088(7) 0.0049(6) -0.0019(5)
O4 0.0219(5) 0.0415(6) 0.0456(7) -0.0106(5) 0.0056(5) -0.0067(5)
O5 0.0349(7) 0.0475(8) 0.0776(11) 0.0021(8) -0.0124(7) 0.0017(6)
C1 0.0291(7) 0.0330(8) 0.0425(9) 0.0068(7) -0.0043(7) -0.0015(6)
C2 0.0231(7) 0.0326(8) 0.0818(14) -0.0170(9) 0.0069(9) -0.0019(7)
C3 0.0297(14) 0.0385(16) 0.043(2) -0.0114(16) 0.0073(15) -0.0015(12)
C4 0.0444(15) 0.0296(11) 0.0500(15) -0.0119(11) 0.0081(13) -0.0026(11)
C5 0.0470(17) 0.0296(13) 0.0512(16) -0.0117(12) 0.0085(15) -0.0076(13)
C6 0.0401(17) 0.048(2) 0.0394(19) -0.0111(15) 0.0035(15) -0.0090(15)
C7 0.0275(9) 0.0608(12) 0.0517(10) -0.0144(10) 0.0021(8) -0.0117(9)
C2' 0.0231(7) 0.0326(8) 0.0818(14) -0.0170(9) 0.0069(9) -0.0019(7)
C3' 0.036(3) 0.040(3) 0.044(3) -0.006(3) -0.001(3) 0.007(2)
C4' 0.030(2) 0.046(3) 0.039(3) -0.004(3) 0.004(2) 0.005(2)
C5' 0.031(2) 0.049(3) 0.040(3) -0.003(2) 0.007(2) -0.007(2)
C6' 0.035(3) 0.044(4) 0.050(4) -0.009(3) 0.006(3) -0.010(3)
C7' 0.0275(9) 0.0608(12) 0.0517(10) -0.0144(10) 0.0021(8) -0.0117(9)
C8 0.0199(7) 0.0442(9) 0.0537(10) -0.0118(8) 0.0029(7) -0.0009(6)
C9 0.0197(6) 0.0330(7) 0.0407(8) -0.0075(6) 0.0036(6) -0.0025(6)
C10 0.0291(7) 0.0329(7) 0.0391(8) -0.0045(6) 0.0022(6) -0.0002(6)
C11 0.0307(8) 0.0400(9) 0.0565(11) -0.0155(8) 0.0007(8) 0.0061(7)
C12 0.0450(11) 0.0370(10) 0.113(2) -0.0218(12) -0.0035(14) 0.0064(9)

loop_
_atom_type_symbol
_atom_type_description
_atom_type_scat_dispersion_real
_atom_type_scat_dispersion_imag
_atom_type_scat_source
C C 0.0033 0.0016 'International Tables Vol C Tables 4.2.6.8 and 6.1.1.4'
H H 0.0000 0.0000 'International Tables Vol C Tables 4.2.6.8 and 6.1.1.4'
O O 0.0106 0.0060 'International Tables Vol C Tables 4.2.6.8 and 6.1.1.4'

loop_
_geom_angle_atom_site_label_1
_geom_angle_atom_site_label_2
_geom_angle_atom_site_label_3
_geom_angle
_geom_angle_site_symmetry_1
_geom_angle_site_symmetry_3
_geom_angle_publ_flag
C1 O2 C10 124.72(14) . . ?
C1 O3 C2 120.40(14) . . ?
C8 O4 C9 115.11(14) . . ?
O1 C1 O3 120.41(17) . . ?
O1 C1 O2 120.03(17) . . ?
O3 C1 O2 119.56(15) . . ?
O3 C2 C9 106.40(14) . . ?
O3 C2 C3 105.51(18) . . ?
C9 C2 C3 108.2(2) . . ?
O3 C2 H2 112.1 . . ?
C9 C2 H2 112.1 . . ?
C3 C2 H2 112.1 . . ?
C4 C3 C2 108.2(3) . . ?
C4 C3 H3A 110.1 . . ?
C2 C3 H3A 110.1 . . ?
C4 C3 H3B 110.1 . . ?
C2 C3 H3B 110.1 . . ?
H3A C3 H3B 108.4 . . ?
C5 C4 C3 128.0(4) . . ?
C5 C4 H4 116.0 . . ?
C3 C4 H4 116.0 . . ?
C4 C5 C6 128.1(3) . . ?
C4 C5 H5 115.9 . . ?
C6 C5 H5 115.9 . . ?
C5 C6 C7 111.2(3) . . ?
C5 C6 H6A 109.4 . . ?
C7 C6 H6A 109.4 . . ?
C5 C6 H6B 109.4 . . ?
C7 C6 H6B 109.4 . . ?
H6A C6 H6B 108.0 . . ?
C8 C7 C6 108.1(2) . . ?
C8 C7 H7A 110.1 . . ?
C6 C7 H7A 110.1 . . ?
C8 C7 H7B 110.1 . . ?
C6 C7 H7B 110.1 . . ?
H7A C7 H7B 108.4 . . ?
C4' C3' H3'1 110.8 . . ?
C4' C3' H3'2 110.8 . . ?
H3'1 C3' H3'2 108.9 . . ?
C5' C4' C3' 125.3(6) . . ?
C5' C4' H4' 117.3 . . ?
C3' C4' H4' 117.3 . . ?
C4' C5' C6' 127.3(6) . . ?
C4' C5' H5' 116.3 . . ?
C6' C5' H5' 116.3 . . ?
C5' C6' H6'1 109.8 . . ?
C5' C6' H6'2 109.8 . . ?
H6'1 C6' H6'2 108.2 . . ?
O5 C8 O4 123.17(17) . . ?
O5 C8 C7 126.0(2) . . ?
O4 C8 C7 110.57(17) . . ?
O4 C9 C2 107.28(13) . . ?
O4 C9 C10 110.70(13) . . ?
C2 C9 C10 109.03(16) . . ?
O4 C9 H9 109.9 . . ?
C2 C9 H9 109.9 . . ?
C10 C9 H9 109.9 . . ?
O2 C10 C11 109.27(14) . . ?
O2 C10 C9 108.46(13) . . ?
C11 C10 C9 112.73(15) . . ?
O2 C10 H10 108.8 . . ?
C11 C10 H10 108.8 . . ?
C9 C10 H10 108.8 . . ?
C12 C11 C10 125.24(18) . . ?
C12 C11 H11 117.4 . . ?
C10 C11 H11 117.4 . . ?
C11 C12 H12A 120.0 . . ?
C11 C12 H12B 120.0 . . ?
H12A C12 H12B 120.0 . . ?

loop_
_geom_bond_atom_site_label_1
_geom_bond_atom_site_label_2
_geom_bond_distance
_geom_bond_site_symmetry_2
_geom_bond_publ_flag
O1 C1 1.198(2) . ?
O2 C1 1.336(2) . ?
O2 C10 1.450(2) . ?
O3 C1 1.328(2) . ?
O3 C2 1.452(2) . ?
O4 C8 1.369(2) . ?
O4 C9 1.4313(19) . ?
O5 C8 1.185(3) . ?
C2 C9 1.501(2) . ?
C2 C3 1.614(4) . ?
C2 H2 1.0000 . ?
C3 C4 1.503(4) . ?
C3 H3A 0.9900 . ?
C3 H3B 0.9900 . ?
C4 C5 1.328(5) . ?
C4 H4 0.9500 . ?
C5 C6 1.495(5) . ?
C5 H5 0.9500 . ?
C6 C7 1.519(5) . ?
C6 H6A 0.9900 . ?
C6 H6B 0.9900 . ?
C7 C8 1.500(3) . ?
C7 H7A 0.9900 . ?
C7 H7B 0.9900 . ?
C3' C4' 1.483(10) . ?
C3' H3'1 0.9900 . ?
C3' H3'2 0.9900 . ?
C4' C5' 1.347(9) . ?
C4' H4' 0.9500 . ?
C5' C6' 1.482(9) . ?
C5' H5' 0.9500 . ?
C6' H6'1 0.9900 . ?
C6' H6'2 0.9900 . ?
C9 C10 1.512(2) . ?
C9 H9 1.0000 . ?
C10 C11 1.491(2) . ?
C10 H10 1.0000 . ?
C11 C12 1.312(3) . ?
C11 H11 0.9500 . ?
C12 H12A 0.9500 . ?
C12 H12B 0.9500 . ?

loop_
_geom_torsion_atom_site_label_1
_geom_torsion_atom_site_label_2
_geom_torsion_atom_site_label_3
_geom_torsion_atom_site_label_4
_geom_torsion
_geom_torsion_site_symmetry_1
_geom_torsion_site_symmetry_2
_geom_torsion_site_symmetry_3
_geom_torsion_site_symmetry_4
_geom_torsion_publ_flag
C2 O3 C1 O1 -172.69(19) . . . . ?
C2 O3 C1 O2 7.3(3) . . . . ?
C10 O2 C1 O1 -171.88(18) . . . . ?
C10 O2 C1 O3 8.1(3) . . . . ?
C1 O3 C2 C9 -42.6(3) . . . . ?
C1 O3 C2 C3 -157.5(2) . . . . ?
O3 C2 C3 C4 -151.9(3) . . . . ?
C9 C2 C3 C4 94.6(3) . . . . ?
C2 C3 C4 C5 -107.2(4) . . . . ?
C3 C4 C5 C6 -0.4(5) . . . . ?
C4 C5 C6 C7 92.8(4) . . . . ?
C5 C6 C7 C8 -83.3(3) . . . . ?
C3' C4' C5' C6' -4.9(11) . . . . ?
C9 O4 C8 O5 28.3(2) . . . . ?
C9 O4 C8 C7 -145.88(15) . . . . ?
C6 C7 C8 O5 -92.3(3) . . . . ?
C6 C7 C8 O4 81.7(3) . . . . ?
C8 O4 C9 C2 121.61(18) . . . . ?
C8 O4 C9 C10 -119.54(16) . . . . ?
O3 C2 C9 O4 -176.90(16) . . . . ?
C3 C2 C9 O4 -63.9(2) . . . . ?
O3 C2 C9 C10 63.2(2) . . . . ?
C3 C2 C9 C10 176.15(18) . . . . ?
C1 O2 C10 C11 137.86(18) . . . . ?
C1 O2 C10 C9 14.6(2) . . . . ?
O4 C9 C10 O2 -167.60(14) . . . . ?
C2 C9 C10 O2 -49.81(19) . . . . ?
O4 C9 C10 C11 71.26(19) . . . . ?
C2 C9 C10 C11 -170.95(15) . . . . ?
O2 C10 C11 C12 -6.8(3) . . . . ?
C9 C10 C11 C12 113.8(3) . . . . ?
